data_4324729
loop_
_publ_author_name
'Andrea Westenkirchner'
'Alexander Villinger'
'Konstantin Karaghiosoff'
'Ronald Wustrack'
'Dirk Michalik'
'Axel Schulz'

_publ_contact_author_address
;
Universit\"at Rostock
Institut f\"ur Chemie
Abteilung f\"ur Anorganische Chemie
Albert-Einstein-Strasse 3a 
18059 Rostock
Bundesrepublik Deutschland
;
_publ_contact_author_email
;
axel.schulz@uni-rostock.de, alexander.villinger@uni-rostock.de'
;
_publ_contact_author_fax '+49 (0)381/498-6382'
_publ_contact_author_name 'Axel Schulz'
_publ_contact_author_phone '+49 (0)381/498-6400 or 6403'
_publ_section_title
;
 Lewis Acid Assisted Methyl/Chlorine Exchange in Silylated
 Hydrazinochlorophosphanes
;
_journal_name_full 'Inorganic Chemistry'
_journal_page_first 2691
_journal_page_last 2702
_journal_paper_doi 10.1021/ic200005q
_journal_volume 50
_journal_year 2011
_chemical_formula_moiety 'C16 H35 Cl3 Ga N2 P Si3'
_chemical_formula_sum 'C16 H35 Cl3 Ga N2 P Si3'
_chemical_formula_weight 546.77
_chemical_name_systematic
;
N,N',N'-tris(trimethylsilyl)hydrazino-methyl(phenyl)phosphane 
galliumtrichloride addukt
;
_space_group_IT_number 14
_symmetry_cell_setting monoclinic
_symmetry_Int_Tables_number 14
_symmetry_space_group_name_Hall '-P 2yn'
_symmetry_space_group_name_H-M 'P 1 21/n 1'
_atom_sites_solution_hydrogens geom
_atom_sites_solution_primary direct
_atom_sites_solution_secondary difmap
_audit_author_name 'Villinger, A.'
_audit_creation_method SHELXL-97
_cell_angle_alpha 90.00
_cell_angle_beta 99.759(2)
_cell_angle_gamma 90.00
_cell_formula_units_Z 4
_cell_length_a 9.8091(3)
_cell_length_b 15.7487(5)
_cell_length_c 17.4956(6)
_cell_measurement_reflns_used 9050
_cell_measurement_temperature 173(2)
_cell_measurement_theta_max 64.782
_cell_measurement_theta_min 4.944
_cell_volume 2663.62(15)
_computing_cell_refinement 'Bruker Apex V7.51A'
_computing_data_collection 'Bruker Apex V7.51A'
_computing_data_reduction 'Bruker SAINT'
_computing_molecular_graphics 'ORTEP-3v2.01 (Farrugia, 1997)'
_computing_publication_material SHELXL-97
_computing_structure_refinement 'SHELXL-97 (Sheldrick, 1997)'
_computing_structure_solution 'SHELXS-97 (Sheldrick, 1997)'
_diffrn_ambient_temperature 173(2)
_diffrn_measured_fraction_theta_full 1.000
_diffrn_measured_fraction_theta_max 1.000
_diffrn_measurement_device_type 'Bruker Apex Kappa II-CCD-diffractometer'
_diffrn_measurement_method 'phi and omega scans'
_diffrn_radiation_monochromator graphite
_diffrn_radiation_source 'sealed tube'
_diffrn_radiation_type MoK\a
_diffrn_radiation_wavelength 0.71073
_diffrn_reflns_av_R_equivalents 0.0260
_diffrn_reflns_av_sigmaI/netI 0.0211
_diffrn_reflns_limit_h_max 14
_diffrn_reflns_limit_h_min -14
_diffrn_reflns_limit_k_max 23
_diffrn_reflns_limit_k_min -23
_diffrn_reflns_limit_l_max 23
_diffrn_reflns_limit_l_min -26
_diffrn_reflns_number 47351
_diffrn_reflns_theta_full 32.50
_diffrn_reflns_theta_max 32.50
_diffrn_reflns_theta_min 2.23
_exptl_absorpt_coefficient_mu 1.535
_exptl_absorpt_correction_T_max 0.6821
_exptl_absorpt_correction_T_min 0.5583
_exptl_absorpt_correction_type multi-scan
_exptl_absorpt_process_details '(SADABS; Sheldrick, 2004)'
_exptl_crystal_colour colourless
_exptl_crystal_density_diffrn 1.363
_exptl_crystal_description block
_exptl_crystal_F_000 1136
_exptl_crystal_size_max 0.43
_exptl_crystal_size_mid 0.40
_exptl_crystal_size_min 0.27
_refine_diff_density_max 1.132
_refine_diff_density_min -0.815
_refine_diff_density_rms 0.065
_refine_ls_extinction_method none
_refine_ls_goodness_of_fit_ref 1.069
_refine_ls_hydrogen_treatment constr
_refine_ls_matrix_type full
_refine_ls_number_parameters 245
_refine_ls_number_reflns 9630
_refine_ls_number_restraints 0
_refine_ls_restrained_S_all 1.069
_refine_ls_R_factor_all 0.0417
_refine_ls_R_factor_gt 0.0299
_refine_ls_shift/su_max 0.001
_refine_ls_shift/su_mean 0.000
_refine_ls_structure_factor_coef Fsqd
_refine_ls_weighting_details 'calc w=1/[\s^2^(Fo^2^)+(0.0431P)^2^+0.6060P] where P=(Fo^2^+2Fc^2^)/3'
_refine_ls_weighting_scheme calc
_refine_ls_wR_factor_gt 0.0775
_refine_ls_wR_factor_ref 0.0820
_reflns_number_gt 7860
_reflns_number_total 9630
_reflns_threshold_expression >2\s(I)
_cod_data_source_file ic200005q_si_001_6.cif
_cod_data_source_block nnpmeph_gacl3
_cod_original_sg_symbol_H-M 'P 21/n'
_cod_database_code 4324729

loop_
_symmetry_equiv_pos_as_xyz
'x, y, z'
'-x+1/2, y+1/2, -z+1/2'
'-x, -y, -z'
'x-1/2, -y-1/2, z-1/2'

loop_
_atom_site_label
_atom_site_type_symbol
_atom_site_fract_x
_atom_site_fract_y
_atom_site_fract_z
_atom_site_U_iso_or_equiv
_atom_site_adp_type
_atom_site_occupancy
_atom_site_symmetry_multiplicity
_atom_site_calc_flag
_atom_site_refinement_flags
Ga Ga -0.024453(15) 0.576017(9) 0.206763(9) 0.02622(5) Uani 1 1 d .
Cl1 Cl 0.05914(4) 0.46075(2) 0.16514(2) 0.03861(9) Uani 1 1 d .
Cl2 Cl 0.03187(5) 0.58815(3) 0.33087(2) 0.04411(10) Uani 1 1 d .
Cl3 Cl -0.24850(4) 0.57590(3) 0.17597(3) 0.05143(12) Uani 1 1 d .
P P 0.03442(3) 0.685040(19) 0.123288(19) 0.01980(6) Uani 1 1 d .
N1 N 0.20112(10) 0.71092(6) 0.12772(6) 0.01879(18) Uani 1 1 d .
N2 N 0.23756(11) 0.74452(6) 0.05540(6) 0.02052(18) Uani 1 1 d .
Si1 Si 0.33312(4) 0.70612(2) 0.21234(2) 0.02484(7) Uani 1 1 d .
Si2 Si 0.22456(4) 0.85547(2) 0.03787(2) 0.02220(7) Uani 1 1 d .
Si3 Si 0.31634(4) 0.67387(2) -0.00299(2) 0.02769(8) Uani 1 1 d .
C1 C -0.03203(15) 0.63982(9) 0.02964(8) 0.0310(3) Uani 1 1 d .
H1A H -0.0114 0.6779 -0.0112 0.046 Uiso 1 1 calc R
H1B H -0.1324 0.6325 0.0245 0.046 Uiso 1 1 calc R
H1C H 0.0116 0.5845 0.0248 0.046 Uiso 1 1 calc R
C2 C -0.07520(13) 0.77616(8) 0.13049(9) 0.0284(3) Uani 1 1 d .
C3 C -0.07610(19) 0.81295(10) 0.20208(11) 0.0411(4) Uani 1 1 d .
H3 H -0.0243 0.7882 0.2474 0.049 Uiso 1 1 calc R
C4 C -0.1533(2) 0.88653(11) 0.20784(14) 0.0554(6) Uani 1 1 d .
H4 H -0.1528 0.9124 0.2569 0.066 Uiso 1 1 calc R
C5 C -0.2302(2) 0.92155(11) 0.14193(16) 0.0595(7) Uani 1 1 d .
H5 H -0.2822 0.9718 0.1459 0.071 Uiso 1 1 calc R
C6 C -0.23223(17) 0.88464(11) 0.07120(14) 0.0517(5) Uani 1 1 d .
H6 H -0.2859 0.9091 0.0263 0.062 Uiso 1 1 calc R
C7 C -0.15593(15) 0.81137(9) 0.06470(11) 0.0371(3) Uani 1 1 d .
H7 H -0.1587 0.7853 0.0155 0.045 Uiso 1 1 calc R
C8 C 0.26926(19) 0.75298(12) 0.29752(9) 0.0410(4) Uani 1 1 d .
H8A H 0.2393 0.8116 0.2857 0.062 Uiso 1 1 calc R
H8B H 0.3438 0.7525 0.3425 0.062 Uiso 1 1 calc R
H8C H 0.1910 0.7195 0.3091 0.062 Uiso 1 1 calc R
C9 C 0.38446(19) 0.59372(11) 0.23279(11) 0.0432(4) Uani 1 1 d .
H9A H 0.3018 0.5594 0.2346 0.065 Uiso 1 1 calc R
H9B H 0.4467 0.5902 0.2828 0.065 Uiso 1 1 calc R
H9C H 0.4320 0.5723 0.1917 0.065 Uiso 1 1 calc R
C10 C 0.48473(15) 0.76899(11) 0.19555(9) 0.0346(3) Uani 1 1 d .
H10A H 0.5148 0.7495 0.1479 0.052 Uiso 1 1 calc R
H10B H 0.5603 0.7616 0.2395 0.052 Uiso 1 1 calc R
H10C H 0.4593 0.8292 0.1904 0.052 Uiso 1 1 calc R
C11 C 0.18924(16) 0.91558(8) 0.12362(10) 0.0322(3) Uani 1 1 d .
H11A H 0.0948 0.9037 0.1319 0.048 Uiso 1 1 calc R
H11B H 0.1992 0.9765 0.1147 0.048 Uiso 1 1 calc R
H11C H 0.2551 0.8983 0.1695 0.048 Uiso 1 1 calc R
C12 C 0.08696(17) 0.88096(11) -0.04678(10) 0.0386(3) Uani 1 1 d .
H12A H 0.1114 0.8559 -0.0939 0.058 Uiso 1 1 calc R
H12B H 0.0790 0.9427 -0.0529 0.058 Uiso 1 1 calc R
H12C H -0.0016 0.8576 -0.0378 0.058 Uiso 1 1 calc R
C13 C 0.39065(15) 0.89508(10) 0.01282(10) 0.0338(3) Uani 1 1 d .
H13A H 0.4663 0.8830 0.0557 0.051 Uiso 1 1 calc R
H13B H 0.3843 0.9565 0.0039 0.051 Uiso 1 1 calc R
H13C H 0.4086 0.8666 -0.0343 0.051 Uiso 1 1 calc R
C14 C 0.2433(2) 0.69798(14) -0.10604(10) 0.0518(5) Uani 1 1 d .
H14A H 0.1421 0.6956 -0.1133 0.078 Uiso 1 1 calc R
H14B H 0.2769 0.6561 -0.1398 0.078 Uiso 1 1 calc R
H14C H 0.2725 0.7549 -0.1191 0.078 Uiso 1 1 calc R
C15 C 0.2817(2) 0.56064(10) 0.01740(13) 0.0513(5) Uani 1 1 d .
H15A H 0.2670 0.5549 0.0712 0.077 Uiso 1 1 calc R
H15B H 0.3609 0.5259 0.0095 0.077 Uiso 1 1 calc R
H15C H 0.1988 0.5415 -0.0177 0.077 Uiso 1 1 calc R
C16 C 0.50799(19) 0.68388(14) 0.00621(14) 0.0524(5) Uani 1 1 d .
H16A H 0.5323 0.7434 -0.0009 0.079 Uiso 1 1 calc R
H16B H 0.5403 0.6489 -0.0334 0.079 Uiso 1 1 calc R
H16C H 0.5520 0.6647 0.0578 0.079 Uiso 1 1 calc R

loop_
_atom_site_aniso_label
_atom_site_aniso_U_11
_atom_site_aniso_U_22
_atom_site_aniso_U_33
_atom_site_aniso_U_23
_atom_site_aniso_U_13
_atom_site_aniso_U_12
Ga 0.02810(8) 0.02008(7) 0.03234(9) 0.00660(5) 0.01045(6) -0.00056(5)
Cl1 0.0503(2) 0.02003(14) 0.0449(2) 0.00055(13) 0.00639(17) 0.00373(13)
Cl2 0.0616(3) 0.0441(2) 0.03083(19) 0.00560(15) 0.01983(18) -0.00403(18)
Cl3 0.02780(18) 0.0493(2) 0.0784(3) 0.0224(2) 0.01264(19) -0.00241(15)
P 0.02075(13) 0.01621(12) 0.02278(15) 0.00241(10) 0.00469(11) -0.00081(10)
N1 0.0201(4) 0.0194(4) 0.0172(4) 0.0016(3) 0.0039(3) -0.0012(3)
N2 0.0263(5) 0.0193(4) 0.0170(4) 0.0018(3) 0.0069(4) -0.0013(4)
Si1 0.02638(17) 0.02767(17) 0.01905(16) 0.00235(13) -0.00018(13) -0.00404(13)
Si2 0.02339(15) 0.01985(14) 0.02369(16) 0.00451(12) 0.00496(13) -0.00225(12)
Si3 0.03387(19) 0.02774(17) 0.02359(17) -0.00474(14) 0.01095(15) 0.00025(14)
C1 0.0310(6) 0.0301(6) 0.0292(7) -0.0018(5) -0.0024(5) -0.0060(5)
C2 0.0235(6) 0.0198(5) 0.0447(8) 0.0074(5) 0.0136(5) 0.0010(4)
C3 0.0538(10) 0.0276(7) 0.0496(10) 0.0065(6) 0.0310(8) 0.0084(6)
C4 0.0723(13) 0.0302(8) 0.0785(14) 0.0071(8) 0.0553(12) 0.0110(8)
C5 0.0481(10) 0.0298(8) 0.113(2) 0.0236(10) 0.0503(12) 0.0153(7)
C6 0.0291(7) 0.0355(8) 0.0930(16) 0.0248(9) 0.0173(9) 0.0109(6)
C7 0.0242(6) 0.0284(6) 0.0582(10) 0.0122(7) 0.0055(6) 0.0016(5)
C8 0.0508(9) 0.0505(9) 0.0224(7) -0.0054(6) 0.0079(6) -0.0155(7)
C9 0.0425(9) 0.0363(7) 0.0440(9) 0.0114(7) -0.0118(7) 0.0021(6)
C10 0.0274(6) 0.0455(8) 0.0291(7) 0.0003(6) -0.0004(5) -0.0095(6)
C11 0.0389(7) 0.0206(5) 0.0397(8) -0.0029(5) 0.0141(6) -0.0030(5)
C12 0.0355(7) 0.0379(8) 0.0392(8) 0.0147(6) -0.0031(6) -0.0005(6)
C13 0.0307(7) 0.0312(7) 0.0417(8) 0.0110(6) 0.0127(6) -0.0028(5)
C14 0.0697(13) 0.0638(12) 0.0225(7) -0.0091(7) 0.0096(8) 0.0018(10)
C15 0.0730(13) 0.0281(7) 0.0599(12) -0.0064(7) 0.0317(10) 0.0058(8)
C16 0.0386(9) 0.0569(11) 0.0664(13) -0.0182(10) 0.0220(9) 0.0047(8)

loop_
_atom_type_symbol
_atom_type_description
_atom_type_scat_dispersion_real
_atom_type_scat_dispersion_imag
_atom_type_scat_source
C C 0.0033 0.0016 'International Tables Vol C Tables 4.2.6.8 and 6.1.1.4'
H H 0.0000 0.0000 'International Tables Vol C Tables 4.2.6.8 and 6.1.1.4'
N N 0.0061 0.0033 'International Tables Vol C Tables 4.2.6.8 and 6.1.1.4'
Si Si 0.0817 0.0704 'International Tables Vol C Tables 4.2.6.8 and 6.1.1.4'
P P 0.1023 0.0942 'International Tables Vol C Tables 4.2.6.8 and 6.1.1.4'
Cl Cl 0.1484 0.1585 'International Tables Vol C Tables 4.2.6.8 and 6.1.1.4'
Ga Ga 0.2307 1.6083 'International Tables Vol C Tables 4.2.6.8 and 6.1.1.4'

loop_
_geom_angle_atom_site_label_1
_geom_angle_atom_site_label_2
_geom_angle_atom_site_label_3
_geom_angle
Cl2 Ga Cl1 111.435(18)
Cl2 Ga Cl3 109.00(2)
Cl1 Ga Cl3 109.896(19)
Cl2 Ga P 120.330(15)
Cl1 Ga P 104.609(15)
Cl3 Ga P 100.856(15)
N1 P C1 109.75(6)
N1 P C2 113.01(6)
C1 P C2 104.40(7)
N1 P Ga 118.84(4)
C1 P Ga 100.61(5)
C2 P Ga 108.62(4)
N2 N1 P 115.20(8)
N2 N1 Si1 118.56(7)
P N1 Si1 126.16(6)
N1 N2 Si3 117.58(7)
N1 N2 Si2 118.83(7)
Si3 N2 Si2 122.93(6)
N1 Si1 C10 109.45(6)
N1 Si1 C9 109.44(6)
C10 Si1 C9 109.96(8)
N1 Si1 C8 110.45(7)
C10 Si1 C8 107.63(7)
C9 Si1 C8 109.88(9)
N2 Si2 C11 112.35(6)
N2 Si2 C13 109.26(6)
C11 Si2 C13 108.04(7)
N2 Si2 C12 111.66(6)
C11 Si2 C12 108.79(8)
C13 Si2 C12 106.50(7)
N2 Si3 C15 112.27(7)
N2 Si3 C14 107.21(8)
C15 Si3 C14 109.15(10)
N2 Si3 C16 115.35(7)
C15 Si3 C16 106.18(10)
C14 Si3 C16 106.43(10)
P C1 H1A 109.5
P C1 H1B 109.5
H1A C1 H1B 109.5
P C1 H1C 109.5
H1A C1 H1C 109.5
H1B C1 H1C 109.5
C3 C2 C7 119.40(14)
C3 C2 P 119.39(12)
C7 C2 P 121.19(12)
C2 C3 C4 120.00(18)
C2 C3 H3 120.0
C4 C3 H3 120.0
C5 C4 C3 119.8(2)
C5 C4 H4 120.1
C3 C4 H4 120.1
C6 C5 C4 120.59(16)
C6 C5 H5 119.7
C4 C5 H5 119.7
C5 C6 C7 120.17(19)
C5 C6 H6 119.9
C7 C6 H6 119.9
C6 C7 C2 120.00(18)
C6 C7 H7 120.0
C2 C7 H7 120.0
Si1 C8 H8A 109.5
Si1 C8 H8B 109.5
H8A C8 H8B 109.5
Si1 C8 H8C 109.5
H8A C8 H8C 109.5
H8B C8 H8C 109.5
Si1 C9 H9A 109.5
Si1 C9 H9B 109.5
H9A C9 H9B 109.5
Si1 C9 H9C 109.5
H9A C9 H9C 109.5
H9B C9 H9C 109.5
Si1 C10 H10A 109.5
Si1 C10 H10B 109.5
H10A C10 H10B 109.5
Si1 C10 H10C 109.5
H10A C10 H10C 109.5
H10B C10 H10C 109.5
Si2 C11 H11A 109.5
Si2 C11 H11B 109.5
H11A C11 H11B 109.5
Si2 C11 H11C 109.5
H11A C11 H11C 109.5
H11B C11 H11C 109.5
Si2 C12 H12A 109.5
Si2 C12 H12B 109.5
H12A C12 H12B 109.5
Si2 C12 H12C 109.5
H12A C12 H12C 109.5
H12B C12 H12C 109.5
Si2 C13 H13A 109.5
Si2 C13 H13B 109.5
H13A C13 H13B 109.5
Si2 C13 H13C 109.5
H13A C13 H13C 109.5
H13B C13 H13C 109.5
Si3 C14 H14A 109.5
Si3 C14 H14B 109.5
H14A C14 H14B 109.5
Si3 C14 H14C 109.5
H14A C14 H14C 109.5
H14B C14 H14C 109.5
Si3 C15 H15A 109.5
Si3 C15 H15B 109.5
H15A C15 H15B 109.5
Si3 C15 H15C 109.5
H15A C15 H15C 109.5
H15B C15 H15C 109.5
Si3 C16 H16A 109.5
Si3 C16 H16B 109.5
H16A C16 H16B 109.5
Si3 C16 H16C 109.5
H16A C16 H16C 109.5
H16B C16 H16C 109.5

loop_
_geom_bond_atom_site_label_1
_geom_bond_atom_site_label_2
_geom_bond_distance
Ga Cl2 2.1562(5)
Ga Cl1 2.1681(4)
Ga Cl3 2.1723(4)
Ga P 2.3876(3)
P N1 1.6742(10)
P C1 1.8040(14)
P C2 1.8104(13)
N1 N2 1.4703(14)
N1 Si1 1.7956(11)
N2 Si3 1.7739(11)
N2 Si2 1.7749(10)
Si1 C10 1.8511(15)
Si1 C9 1.8584(17)
Si1 C8 1.8640(17)
Si2 C11 1.8555(15)
Si2 C13 1.8648(14)
Si2 C12 1.8704(16)
Si3 C15 1.8612(18)
Si3 C14 1.8628(19)
Si3 C16 1.8661(19)
C1 H1A 0.9800
C1 H1B 0.9800
C1 H1C 0.9800
C2 C3 1.381(2)
C2 C7 1.397(2)
C3 C4 1.397(2)
C3 H3 0.9500
C4 C5 1.381(3)
C4 H4 0.9500
C5 C6 1.364(4)
C5 H5 0.9500
C6 C7 1.390(2)
C6 H6 0.9500
C7 H7 0.9500
C8 H8A 0.9800
C8 H8B 0.9800
C8 H8C 0.9800
C9 H9A 0.9800
C9 H9B 0.9800
C9 H9C 0.9800
C10 H10A 0.9800
C10 H10B 0.9800
C10 H10C 0.9800
C11 H11A 0.9800
C11 H11B 0.9800
C11 H11C 0.9800
C12 H12A 0.9800
C12 H12B 0.9800
C12 H12C 0.9800
C13 H13A 0.9800
C13 H13B 0.9800
C13 H13C 0.9800
C14 H14A 0.9800
C14 H14B 0.9800
C14 H14C 0.9800
C15 H15A 0.9800
C15 H15B 0.9800
C15 H15C 0.9800
C16 H16A 0.9800
C16 H16B 0.9800
C16 H16C 0.9800

loop_
_geom_torsion_atom_site_label_1
_geom_torsion_atom_site_label_2
_geom_torsion_atom_site_label_3
_geom_torsion_atom_site_label_4
_geom_torsion
Cl2 Ga P N1 58.65(5)
Cl1 Ga P N1 -67.50(4)
Cl3 Ga P N1 178.41(4)
Cl2 Ga P C1 178.36(5)
Cl1 Ga P C1 52.20(5)
Cl3 Ga P C1 -61.89(5)
Cl2 Ga P C2 -72.37(6)
Cl1 Ga P C2 161.47(5)
Cl3 Ga P C2 47.39(6)
C1 P N1 N2 37.00(10)
C2 P N1 N2 -79.07(10)
Ga P N1 N2 151.89(6)
C1 P N1 Si1 -146.26(8)
C2 P N1 Si1 97.67(9)
Ga P N1 Si1 -31.37(8)
P N1 N2 Si3 -100.12(8)
Si1 N1 N2 Si3 82.87(9)
P N1 N2 Si2 88.94(9)
Si1 N1 N2 Si2 -88.07(9)
N2 N1 Si1 C10 12.86(10)
P N1 Si1 C10 -163.78(8)
N2 N1 Si1 C9 -107.71(10)
P N1 Si1 C9 75.65(10)
N2 N1 Si1 C8 131.20(9)
P N1 Si1 C8 -45.45(10)
N1 N2 Si2 C11 8.45(11)
Si3 N2 Si2 C11 -161.98(8)
N1 N2 Si2 C13 128.34(9)
Si3 N2 Si2 C13 -42.08(10)
N1 N2 Si2 C12 -114.10(10)
Si3 N2 Si2 C12 75.47(10)
N1 N2 Si3 C15 21.30(12)
Si2 N2 Si3 C15 -168.16(10)
N1 N2 Si3 C14 141.16(10)
Si2 N2 Si3 C14 -48.31(11)
N1 N2 Si3 C16 -100.52(12)
Si2 N2 Si3 C16 70.02(11)
N1 P C2 C3 -77.06(12)
C1 P C2 C3 163.73(12)
Ga P C2 C3 57.05(12)
N1 P C2 C7 101.13(12)
C1 P C2 C7 -18.08(13)
Ga P C2 C7 -124.76(10)
C7 C2 C3 C4 -2.4(2)
P C2 C3 C4 175.86(13)
C2 C3 C4 C5 1.0(3)
C3 C4 C5 C6 0.4(3)
C4 C5 C6 C7 -0.4(3)
C5 C6 C7 C2 -1.0(2)
C3 C2 C7 C6 2.4(2)
P C2 C7 C6 -175.80(12)
